data_7112841
loop_
_publ_author_name
'Gessner, Viktoria H.'
'Dilsky, Stefan'
'Strohmann, Carsten'

_publ_section_title
;
 Unexpected direct dilithiation of a prochiral phosphine borane.
;
_journal_issue 26
_journal_name_full 'Chemical communications (Cambridge, England)'
_journal_page_first 4719
_journal_page_last 4721
_journal_paper_doi 10.1039/c0cc00130a
_journal_volume 46
_journal_year 2010
_chemical_formula_sum 'C34 H34 B O2 P'
_chemical_formula_weight 516.39
_chemical_name_systematic
;
?
;
_space_group_IT_number 14
_symmetry_cell_setting monoclinic
_symmetry_space_group_name_Hall '-P 2ybc'
_symmetry_space_group_name_H-M 'P 1 21/c 1'
_atom_sites_solution_hydrogens geom
_atom_sites_solution_primary direct
_atom_sites_solution_secondary difmap
_audit_creation_date 2009-08-27T17:19:41-00:00
_audit_creation_method 'WinGX routine CIF_UPDATE'
_cell_angle_alpha 90
_cell_angle_beta 109.362(12)
_cell_angle_gamma 90
_cell_formula_units_Z 4
_cell_length_a 11.9867(15)
_cell_length_b 13.8915(11)
_cell_length_c 17.6964(16)
_cell_measurement_temperature 173(2)
_cell_volume 2780.0(5)
_computing_cell_refinement
;
CrysAlis RED, Oxford Diffraction Ltd.,
Version 1.171.32.37 (release 24-10-2008 CrysAlis171 .NET)
(compiled Oct 24 2008,09:44:38)
;
_computing_data_collection
;
CrysAlis CCD, Oxford Diffraction Ltd.,
Version 1.171.32.37 (release 24-10-2008 CrysAlis171 .NET)
(compiled Oct 24 2008,09:44:38)
;
_computing_data_reduction
;
CrysAlis RED, Oxford Diffraction Ltd.,
Version 1.171.32.37 (release 24-10-2008 CrysAlis171 .NET)
(compiled Oct 24 2008,09:44:38)
;
_computing_molecular_graphics 'Ortep-3 (Farrugia, 1997)'
_computing_publication_material SHELXL-97
_computing_structure_refinement 'SHELXL-97 (Sheldrick, 2008)'
_computing_structure_solution 'SHELXS-97 (Sheldrick, 2008)'
_diffrn_ambient_temperature 173(2)
_diffrn_measured_fraction_theta_full 0.989
_diffrn_measured_fraction_theta_max 0.989
_diffrn_radiation_monochromator graphite
_diffrn_radiation_source 'Enhance (Mo) X-ray Source'
_diffrn_radiation_type MoK\a
_diffrn_radiation_wavelength 0.71073
_diffrn_reflns_av_R_equivalents 0.0358
_diffrn_reflns_av_unetI/netI 0.0646
_diffrn_reflns_limit_h_max 14
_diffrn_reflns_limit_h_min -14
_diffrn_reflns_limit_k_max 16
_diffrn_reflns_limit_k_min -17
_diffrn_reflns_limit_l_max 21
_diffrn_reflns_limit_l_min -20
_diffrn_reflns_number 17640
_diffrn_reflns_theta_full 26
_diffrn_reflns_theta_max 26
_diffrn_reflns_theta_min 2.32
_exptl_absorpt_coefficient_mu 0.129
_exptl_absorpt_correction_T_max 0.9872
_exptl_absorpt_correction_T_min 0.9025
_exptl_absorpt_correction_type empirical
_exptl_absorpt_process_details
;
CrysAlis RED, Oxford Diffraction Ltd.,
Version 1.171.32.37 (release 24-10-2008 CrysAlis171 .NET)
(compiled Oct 24 2008,09:44:38)
Empirical absorption correction using spherical harmonics,
implemented in SCALE3 ABSPACK scaling algorithm.
;
_exptl_crystal_density_diffrn 1.234
_exptl_crystal_density_method 'not measured'
_exptl_crystal_F_000 1096
_exptl_crystal_size_max 0.5
_exptl_crystal_size_mid 0.3
_exptl_crystal_size_min 0.1
_refine_diff_density_max 0.313
_refine_diff_density_min -0.289
_refine_diff_density_rms 0.038
_refine_ls_extinction_method none
_refine_ls_goodness_of_fit_ref 1.003
_refine_ls_hydrogen_treatment mixed
_refine_ls_matrix_type full
_refine_ls_number_parameters 367
_refine_ls_number_reflns 5408
_refine_ls_number_restraints 0
_refine_ls_restrained_S_all 1.003
_refine_ls_R_factor_all 0.0616
_refine_ls_R_factor_gt 0.0371
_refine_ls_shift/su_max 0.006
_refine_ls_shift/su_mean 0.001
_refine_ls_structure_factor_coef Fsqd
_refine_ls_weighting_details 'calc w=1/[\s^2^(Fo^2^)+(0.0292P)^2^+0.0000P] where P=(Fo^2^+2Fc^2^)/3'
_refine_ls_weighting_scheme calc
_refine_ls_wR_factor_gt 0.0704
_refine_ls_wR_factor_ref 0.0727
_reflns_number_gt 3616
_reflns_number_total 5408
_reflns_threshold_expression >2sigma(I)
_cod_data_source_file c0cc00130a.txt
_cod_data_source_block 0483
_cod_original_sg_symbol_H-M P2(1)/c
_cod_database_code 7112841

loop_
_symmetry_equiv_pos_as_xyz
'x, y, z'
'-x, y+1/2, -z+1/2'
'-x, -y, -z'
'x, -y-1/2, z-1/2'

loop_
_atom_site_label
_atom_site_type_symbol
_atom_site_fract_x
_atom_site_fract_y
_atom_site_fract_z
_atom_site_U_iso_or_equiv
_atom_site_adp_type
_atom_site_occupancy
_atom_site_symmetry_multiplicity
_atom_site_calc_flag
_atom_site_refinement_flags
B1 B 0.70652(17) 0.33580(15) 0.56266(12) 0.0253(5) Uani 1 1 d .
C1 C 0.75243(13) 0.27300(12) 0.73852(9) 0.0238(4) Uani 1 1 d .
C2 C 0.84987(14) 0.33236(14) 0.75535(10) 0.0362(5) Uani 1 1 d .
H2 H 0.8637 0.368 0.7135 0.043 Uiso 1 1 calc R
C3 C 0.92770(16) 0.34027(18) 0.83291(12) 0.0568(6) Uani 1 1 d .
H3 H 0.9943 0.3817 0.8443 0.068 Uiso 1 1 calc R
C4 C 0.90875(17) 0.28859(18) 0.89289(12) 0.0583(7) Uani 1 1 d .
H4 H 0.963 0.2935 0.9459 0.07 Uiso 1 1 calc R
C5 C 0.81145(16) 0.22901(15) 0.87757(10) 0.0455(5) Uani 1 1 d .
H5 H 0.7985 0.1935 0.9198 0.055 Uiso 1 1 calc R
C6 C 0.73346(14) 0.22146(13) 0.80066(9) 0.0309(4) Uani 1 1 d .
H6 H 0.6662 0.1808 0.7899 0.037 Uiso 1 1 calc R
C7 C 0.63239(12) 0.13524(11) 0.61551(9) 0.0192(4) Uani 1 1 d .
H7A H 0.6288 0.103 0.6646 0.023 Uiso 1 1 calc R
H7B H 0.5541 0.1268 0.5738 0.023 Uiso 1 1 calc R
C8 C 0.72381(12) 0.08130(12) 0.58765(9) 0.0210(4) Uani 1 1 d .
C9 C 0.69573(12) -0.02594(12) 0.57603(8) 0.0211(4) Uani 1 1 d .
C10 C 0.76782(13) -0.08318(13) 0.54740(9) 0.0296(4) Uani 1 1 d .
H10 H 0.8292 -0.0543 0.5324 0.036 Uiso 1 1 calc R
C11 C 0.75157(15) -0.18126(14) 0.54046(11) 0.0359(5) Uani 1 1 d .
C12 C 0.66299(14) -0.22500(13) 0.56150(10) 0.0322(4) Uani 1 1 d .
H12 H 0.6534 -0.2929 0.5581 0.039 Uiso 1 1 calc R
C13 C 0.58905(14) -0.16869(13) 0.58741(9) 0.0305(4) Uani 1 1 d .
H13 H 0.526 -0.1977 0.6004 0.037 Uiso 1 1 calc R
C14 C 0.60510(13) -0.06989(12) 0.59488(9) 0.0266(4) Uani 1 1 d .
H14 H 0.5532 -0.032 0.6132 0.032 Uiso 1 1 calc R
C15 C 0.84883(12) 0.09177(11) 0.64667(9) 0.0230(4) Uani 1 1 d .
C16 C 0.94082(14) 0.12529(13) 0.62333(11) 0.0380(5) Uani 1 1 d .
H16 H 0.9261 0.1445 0.5694 0.046 Uiso 1 1 calc R
C17 C 1.05387(15) 0.13114(15) 0.67746(14) 0.0542(6) Uani 1 1 d .
H17 H 1.1161 0.1548 0.6605 0.065 Uiso 1 1 calc R
C18 C 1.07743(16) 0.10327(15) 0.75531(14) 0.0542(6) Uani 1 1 d .
H18 H 1.1554 0.1078 0.7925 0.065 Uiso 1 1 calc R
C19 C 0.98746(15) 0.06874(14) 0.77904(11) 0.0426(5) Uani 1 1 d .
H19 H 1.0032 0.0488 0.8329 0.051 Uiso 1 1 calc R
C20 C 0.87408(13) 0.06260(12) 0.72534(9) 0.0292(4) Uani 1 1 d .
H20 H 0.8125 0.038 0.7426 0.035 Uiso 1 1 calc R
C21 C 0.50497(12) 0.29499(11) 0.63637(9) 0.0193(4) Uani 1 1 d .
H21A H 0.4483 0.2559 0.594 0.023 Uiso 1 1 calc R
H21B H 0.4986 0.2734 0.6881 0.023 Uiso 1 1 calc R
C22 C 0.46168(12) 0.40022(11) 0.62370(9) 0.0200(4) Uani 1 1 d .
C23 C 0.33036(13) 0.39894(11) 0.61673(9) 0.0218(4) Uani 1 1 d .
C24 C 0.24275(13) 0.42045(12) 0.54551(10) 0.0302(4) Uani 1 1 d .
H24 H 0.2634 0.4419 0.5009 0.036 Uiso 1 1 calc R
C25 C 0.12485(14) 0.41084(14) 0.53883(11) 0.0399(5) Uani 1 1 d .
H25 H 0.0652 0.4251 0.4893 0.048 Uiso 1 1 calc R
C26 C 0.09328(15) 0.38111(14) 0.60255(12) 0.0422(5) Uani 1 1 d .
H26 H 0.0122 0.3738 0.5971 0.051 Uiso 1 1 calc R
C27 C 0.17944(14) 0.36182(13) 0.67451(11) 0.0361(5) Uani 1 1 d .
H27 H 0.1581 0.3421 0.7193 0.043 Uiso 1 1 calc R
C28 C 0.29733(13) 0.37127(12) 0.68150(10) 0.0273(4) Uani 1 1 d .
H28 H 0.3566 0.3586 0.7315 0.033 Uiso 1 1 calc R
C29 C 0.53059(12) 0.46864(11) 0.69018(9) 0.0192(4) Uani 1 1 d .
C30 C 0.54378(13) 0.56407(12) 0.67235(10) 0.0267(4) Uani 1 1 d .
H30 H 0.5123 0.5859 0.6185 0.032 Uiso 1 1 calc R
C31 C 0.60238(14) 0.62786(13) 0.73226(10) 0.0325(4) Uani 1 1 d .
H31 H 0.6114 0.6931 0.7192 0.039 Uiso 1 1 calc R
C32 C 0.64764(13) 0.59802(13) 0.81038(10) 0.0301(4) Uani 1 1 d .
H32 H 0.6868 0.6426 0.8513 0.036 Uiso 1 1 calc R
C33 C 0.63620(13) 0.50379(13) 0.82929(10) 0.0268(4) Uani 1 1 d .
H33 H 0.6682 0.4826 0.8832 0.032 Uiso 1 1 calc R
C34 C 0.57801(13) 0.43976(12) 0.76960(9) 0.0242(4) Uani 1 1 d .
H34 H 0.5702 0.3745 0.7831 0.029 Uiso 1 1 calc R
H11 H 0.8018(12) -0.2206(12) 0.5199(9) 0.032(5) Uiso 1 1 d .
H1B H 0.7082(12) 0.4134(12) 0.5811(8) 0.029(4) Uiso 1 1 d .
H2B H 0.7954(12) 0.3082(11) 0.5692(8) 0.028(4) Uiso 1 1 d .
H3B H 0.6410(13) 0.3235(11) 0.5036(9) 0.035(4) Uiso 1 1 d .
H2O H 0.5361(14) 0.4364(13) 0.5481(9) 0.040(5) Uiso 1 1 d .
H1O H 0.7338(16) 0.1764(15) 0.5146(11) 0.061(7) Uiso 1 1 d .
O2 O 0.46361(10) 0.43299(8) 0.54803(6) 0.0241(3) Uani 1 1 d .
O1 O 0.71559(10) 0.11560(9) 0.50957(6) 0.0281(3) Uani 1 1 d .
P1 P 0.65375(3) 0.26357(3) 0.63688(2) 0.01906(11) Uani 1 1 d .

loop_
_atom_site_aniso_label
_atom_site_aniso_U_11
_atom_site_aniso_U_22
_atom_site_aniso_U_33
_atom_site_aniso_U_23
_atom_site_aniso_U_13
_atom_site_aniso_U_12
B1 0.0287(11) 0.0236(12) 0.0266(12) 0.0034(10) 0.0131(10) -0.0011(9)
C1 0.0242(8) 0.0256(11) 0.0215(9) -0.0036(8) 0.0075(7) 0.0053(8)
C2 0.0312(9) 0.0462(13) 0.0295(11) -0.0071(9) 0.0078(9) -0.0049(9)
C3 0.0371(11) 0.088(2) 0.0400(13) -0.0219(13) 0.0052(10) -0.0134(12)
C4 0.0389(12) 0.102(2) 0.0255(12) -0.0192(12) -0.0004(10) 0.0091(13)
C5 0.0486(12) 0.0706(16) 0.0195(10) 0.0035(10) 0.0143(9) 0.0212(12)
C6 0.0312(9) 0.0379(12) 0.0245(10) 0.0006(8) 0.0107(8) 0.0066(8)
C7 0.0205(8) 0.0182(10) 0.0180(8) 0.0014(7) 0.0053(7) 0.0011(7)
C8 0.0245(8) 0.0216(10) 0.0180(9) 0.0017(7) 0.0084(7) 0.0019(7)
C9 0.0217(8) 0.0210(10) 0.0169(9) 0.0003(7) 0.0012(7) 0.0029(7)
C10 0.0263(9) 0.0259(11) 0.0351(11) -0.0033(8) 0.0080(8) 0.0020(8)
C11 0.0343(10) 0.0272(12) 0.0423(12) -0.0093(9) 0.0074(9) 0.0066(9)
C12 0.0400(10) 0.0190(11) 0.0291(10) -0.0028(8) 0.0001(9) -0.0018(8)
C13 0.0373(9) 0.0246(11) 0.0264(10) 0.0019(8) 0.0063(8) -0.0050(9)
C14 0.0318(9) 0.0226(11) 0.0253(10) -0.0025(8) 0.0095(8) -0.0016(8)
C15 0.0237(8) 0.0159(10) 0.0300(10) -0.0002(7) 0.0098(8) 0.0020(7)
C16 0.0286(9) 0.0348(12) 0.0536(12) 0.0133(10) 0.0178(9) 0.0026(9)
C17 0.0243(10) 0.0440(15) 0.0923(18) 0.0204(13) 0.0166(11) -0.0037(9)
C18 0.0269(10) 0.0465(15) 0.0727(17) 0.0040(12) -0.0054(11) -0.0039(10)
C19 0.0374(10) 0.0426(14) 0.0362(11) -0.0006(10) -0.0035(9) 0.0042(10)
C20 0.0269(9) 0.0296(11) 0.0291(10) -0.0014(8) 0.0065(8) 0.0008(8)
C21 0.0226(8) 0.0190(10) 0.0176(9) -0.0011(7) 0.0085(7) -0.0024(7)
C22 0.0251(8) 0.0189(10) 0.0180(9) 0.0028(7) 0.0098(7) 0.0022(7)
C23 0.0259(8) 0.0129(10) 0.0271(9) -0.0021(7) 0.0093(8) 0.0005(7)
C24 0.0280(9) 0.0312(11) 0.0304(10) 0.0012(8) 0.0082(8) 0.0069(8)
C25 0.0287(10) 0.0414(14) 0.0433(12) -0.0023(10) 0.0034(9) 0.0086(9)
C26 0.0239(9) 0.0389(14) 0.0659(15) -0.0066(11) 0.0177(10) 0.0010(9)
C27 0.0356(10) 0.0301(12) 0.0501(12) 0.0024(9) 0.0242(10) 0.0010(9)
C28 0.0290(9) 0.0227(10) 0.0326(10) 0.0015(8) 0.0134(8) 0.0018(8)
C29 0.0197(8) 0.0183(10) 0.0222(9) 0.0003(7) 0.0104(7) 0.0019(7)
C30 0.0343(9) 0.0214(11) 0.0257(10) 0.0006(8) 0.0118(8) 0.0011(8)
C31 0.0449(10) 0.0198(11) 0.0365(11) -0.0021(9) 0.0184(9) -0.0024(9)
C32 0.0291(9) 0.0311(12) 0.0309(11) -0.0123(9) 0.0111(8) -0.0049(8)
C33 0.0260(9) 0.0330(12) 0.0214(9) -0.0020(8) 0.0081(7) 0.0037(8)
C34 0.0283(8) 0.0214(10) 0.0243(9) 0.0025(8) 0.0107(8) 0.0017(8)
O2 0.0282(6) 0.0259(7) 0.0202(6) 0.0055(5) 0.0105(5) 0.0025(5)
O1 0.0408(7) 0.0250(8) 0.0215(7) 0.0030(6) 0.0143(5) 0.0032(6)
P1 0.0212(2) 0.0178(2) 0.0189(2) 0.00062(19) 0.00754(17) 0.00029(19)

loop_
_atom_type_symbol
_atom_type_description
_atom_type_scat_dispersion_real
_atom_type_scat_dispersion_imag
_atom_type_scat_source
C C 0.0033 0.0016 'International Tables Vol C Tables 4.2.6.8 and 6.1.1.4'
H H 0 0 'International Tables Vol C Tables 4.2.6.8 and 6.1.1.4'
O O 0.0106 0.006 'International Tables Vol C Tables 4.2.6.8 and 6.1.1.4'
P P 0.1023 0.0942 'International Tables Vol C Tables 4.2.6.8 and 6.1.1.4'
B B 0.0013 0.0007 'International Tables Vol C Tables 4.2.6.8 and 6.1.1.4'

loop_
_geom_angle_atom_site_label_1
_geom_angle_atom_site_label_2
_geom_angle_atom_site_label_3
_geom_angle
C2 C1 C6 119.02(15)
C2 C1 P1 119.22(13)
C6 C1 P1 121.76(12)
C1 C2 C3 120.36(18)
C4 C3 C2 119.95(19)
C3 C4 C5 120.74(18)
C6 C5 C4 119.48(18)
C5 C6 C1 120.43(16)
C8 C7 P1 118.50(10)
O1 C8 C15 111.51(12)
O1 C8 C9 104.65(12)
C15 C8 C9 107.97(12)
O1 C8 C7 108.57(12)
C15 C8 C7 112.17(12)
C9 C8 C7 111.73(12)
C14 C9 C10 118.04(16)
C14 C9 C8 123.74(14)
C10 C9 C8 118.18(14)
C11 C10 C9 120.87(17)
C10 C11 C12 120.76(17)
C13 C12 C11 118.74(17)
C12 C13 C14 120.83(16)
C9 C14 C13 120.70(15)
C16 C15 C20 118.03(15)
C16 C15 C8 121.94(15)
C20 C15 C8 119.95(13)
C17 C16 C15 120.72(18)
C18 C17 C16 120.70(17)
C19 C18 C17 119.23(18)
C18 C19 C20 120.51(18)
C19 C20 C15 120.81(16)
C22 C21 P1 120.42(10)
O2 C22 C29 110.69(12)
O2 C22 C23 105.31(12)
C29 C22 C23 110.33(12)
O2 C22 C21 109.30(12)
C29 C22 C21 114.11(12)
C23 C22 C21 106.67(12)
C24 C23 C28 118.44(14)
C24 C23 C22 121.31(14)
C28 C23 C22 120.17(14)
C23 C24 C25 120.22(16)
C26 C25 C24 120.82(17)
C25 C26 C27 119.67(16)
C26 C27 C28 119.73(17)
C27 C28 C23 121.07(16)
C30 C29 C34 117.91(15)
C30 C29 C22 119.65(14)
C34 C29 C22 122.40(15)
C31 C30 C29 120.45(16)
C32 C31 C30 120.69(17)
C33 C32 C31 119.81(16)
C32 C33 C34 119.69(16)
C33 C34 C29 121.44(16)
C1 P1 C7 106.20(7)
C1 P1 C21 107.67(7)
C7 P1 C21 99.34(7)
C1 P1 B1 112.91(8)
C7 P1 B1 115.14(8)
C21 P1 B1 114.39(8)

loop_
_geom_bond_atom_site_label_1
_geom_bond_atom_site_label_2
_geom_bond_distance
B1 P1 1.9190(19)
C1 C2 1.379(2)
C1 C6 1.393(2)
C1 P1 1.8002(16)
C2 C3 1.385(2)
C3 C4 1.361(3)
C4 C5 1.382(3)
C5 C6 1.376(2)
C7 C8 1.537(2)
C7 P1 1.8228(15)
C8 O1 1.4339(18)
C8 C15 1.523(2)
C8 C9 1.526(2)
C9 C14 1.380(2)
C9 C10 1.388(2)
C10 C11 1.376(2)
C11 C12 1.377(2)
C12 C13 1.370(2)
C13 C14 1.386(2)
C15 C16 1.380(2)
C15 C20 1.384(2)
C16 C17 1.378(2)
C17 C18 1.367(3)
C18 C19 1.367(3)
C19 C20 1.379(2)
C21 C22 1.542(2)
C21 P1 1.8331(14)
C22 O2 1.4217(17)
C22 C29 1.525(2)
C22 C23 1.538(2)
C23 C24 1.379(2)
C23 C28 1.385(2)
C24 C25 1.385(2)
C25 C26 1.367(2)
C26 C27 1.374(2)
C27 C28 1.383(2)
C29 C30 1.384(2)
C29 C34 1.389(2)
C30 C31 1.382(2)
C31 C32 1.371(2)
C32 C33 1.369(2)
C33 C34 1.380(2)
